data_1557479
loop_
_publ_author_name
'Sundberg, Markku R.'
'Klinga, Martti'
'Uggla, Rolf'
'Bockelmann, Wolfgang'
'Valo, Jaana'

_publ_section_title
;
 Crystal and Molecular Structure of
 trans-Di(benzoato-O)bis(1,3-diamino-2-hydroxypropane-N,N')copper(II) at
 193 and 296 K
;
_journal_name_full 'Acta Chemica Scandinavica'
_journal_page_first 405
_journal_page_last 410
_journal_paper_doi 10.3891/acta.chem.scand.50-0405
_journal_volume 50
_journal_year 1996
_chemical_formula_sum 'C20 H30 Cu N4 O6'
_chemical_formula_weight 486.03
_chemical_name_common
;
trans-Di(benzoato-O)bis(1,3-diamino-2-hydroxypropane-N,N')copper(II) 
;
_space_group_IT_number 14
_space_group_name_Hall '-P 2ybc'
_space_group_name_H-M_alt 'P 1 21/c 1'
_symmetry_cell_setting monoclinic
_symmetry_Int_Tables_number 14
_symmetry_space_group_name_Hall '-P 2ybc'
_symmetry_space_group_name_H-M 'P 1 21/c 1'
_cell_angle_alpha 90.
_cell_angle_beta 95.02(7)
_cell_angle_gamma 90.
_cell_formula_units_Z 2
_cell_length_a 6.507(9)
_cell_length_b 7.182(7)
_cell_length_c 24.300(8)
_cell_volume 1131(2)
_diffrn_ambient_temperature 193
_diffrn_radiation_probe x-ray
_diffrn_radiation_type MoK\a
_diffrn_radiation_wavelength 0.71073
_exptl_absorpt_coefficient_mu 1.010
_exptl_crystal_density_diffrn 1.427
_exptl_crystal_F_000 510
_refine_ls_number_reflns 1985
_refine_ls_R_factor_gt 0.044
_refine_ls_wR_factor_gt 0.047
_cod_data_source_file Acta-Chem-Scand-1996-50-405-1.cif
_cod_data_source_block 1
_cod_original_sg_symbol_H-M 'P 21/c'
_cod_database_code 1557479

loop_
_space_group_symop_id
_space_group_symop_operation_xyz
1 x,y,z
2 -x,1/2+y,1/2-z
3 -x,-y,-z
4 x,1/2-y,1/2+z

loop_
_atom_site_label
_atom_site_type_symbol
_atom_site_thermal_displace_type
_atom_site_fract_x
_atom_site_fract_y
_atom_site_fract_z
_atom_site_occupancy
_atom_site_U_iso_or_equiv
_atom_site_calc_flag
_atom_site_refinement_flags
_atom_site_disorder_assembly
_atom_site_disorder_group
Cu Cu Uiso 0.50000 0.50000 0.50000 1.000 0.0280(2) . . . .
O1 O Uiso 0.6005(3) 0.6956(3) 0.42374(9) 1.000 0.0346(7) . . . .
O2 O Uiso 0.9410(3) 0.6593(3) 0.44127(9) 1.000 0.0399(8) . . . .
O3 O Uiso 0.4012(4) 0.0225(3) 0.42770(10) 1.000 0.0370(8) . . . .
N1 N Uiso 0.6849(4) 0.2825(4) 0.48150(10) 1.000 0.0317(9) . . . .
N2 N Uiso 0.2720(4) 0.3849(4) 0.44910(10) 1.000 0.0334(9) . . . .
C1 C Uiso 0.6921(5) 0.2306(5) 0.42320(10) 1.000 0.0340(10) . . . .
C2 C Uiso 0.4829(5) 0.1709(4) 0.39690(10) 1.000 0.0330(10) . . . .
C3 C Uiso 0.3209(6) 0.3236(5) 0.39390(10) 1.000 0.0350(10) . . . .
C4 C Uiso 0.8145(5) 0.7833(4) 0.35400(10) 1.000 0.0310(10) . . . .
C5 C Uiso 0.6503(6) 0.7914(5) 0.31380(10) 1.000 0.0400(10) . . . .
C6 C Uiso 0.6764(7) 0.8688(6) 0.2625(2) 1.000 0.054(2) . . . .
C7 C Uiso 0.8657(9) 0.9405(6) 0.2523(2) 1.000 0.062(2) . . . .
C8 C Uiso 1.0279(7) 0.9322(7) 0.2919(2) 1.000 0.058(2) . . . .
C9 C Uiso 1.0050(6) 0.8523(5) 0.3427(2) 1.000 0.0430(10) . . . .
C10 C Uiso 0.7845(5) 0.7059(4) 0.41060(10) 1.000 0.0290(10) . . . .

loop_
_atom_type_symbol
_atom_type_description
_atom_type_scat_dispersion_real
_atom_type_scat_dispersion_imag
_atom_type_scat_source
C C 0.0033 0.0016 ' International Tables Vol C Tables 4.2.6.8 and 6.1.1.4'
Cu Cu 0.3201 1.2651 ' International Tables Vol C Tables 4.2.6.8 and 6.1.1.4'
N N 0.0061 0.0033 ' International Tables Vol C Tables 4.2.6.8 and 6.1.1.4'
O O 0.0106 0.0060 ' International Tables Vol C Tables 4.2.6.8 and 6.1.1.4'

loop_
_geom_angle_atom_site_label_1
_geom_angle_atom_site_label_2
_geom_angle_atom_site_label_3
_geom_angle
_geom_angle_site_symmetry_1
_geom_angle_site_symmetry_2
_geom_angle_site_symmetry_3
_geom_angle_publ_flag
O1 Cu N1 95.04(11) . . . yes
O1 Cu N2 92.24(10) . . . yes
O1 Cu O1 180.00 . . 3_666 yes
O1 Cu N1 84.96(11) . . 3_666 yes
O1 Cu N2 87.76(10) . . 3_666 yes
N1 Cu N2 88.78(13) . . . yes
O1 Cu N1 84.96(11) 3_666 . . yes
N1 Cu N1 180.00 . . 3_666 yes
N1 Cu N2 91.22(13) . . 3_666 yes
O1 Cu N2 87.76(10) 3_666 . . yes
N1 Cu N2 91.22(13) 3_666 . . yes
N2 Cu N2 180.00 . . 3_666 yes
O1 Cu N1 95.04(11) 3_666 . 3_666 yes
O1 Cu N2 92.24(10) 3_666 . 3_666 yes
N1 Cu N2 88.78(13) 3_666 . 3_666 yes
Cu O1 C10 122.61(18) . . . yes
Cu N1 C1 118.3(2) . . . yes
Cu N2 C3 116.9(2) . . . yes
N1 C1 C2 111.2(3) . . . yes
O3 C2 C1 112.0(2) . . . yes
O3 C2 C3 106.1(3) . . . yes
C1 C2 C3 114.4(3) . . . no
N2 C3 C2 113.0(2) . . . yes
C5 C4 C9 121.2(3) . . . no
C5 C4 C10 118.7(3) . . . no
C9 C4 C10 120.1(3) . . . no
C4 C5 C6 118.6(4) . . . no
C5 C6 C7 119.6(4) . . . no
C6 C7 C8 121.8(4) . . . no
C7 C8 C9 119.1(4) . . . no
C4 C9 C8 119.7(4) . . . no
O1 C10 O2 126.4(2) . . . yes
O1 C10 C4 116.5(3) . . . yes
O2 C10 C4 117.1(3) . . . yes

loop_
_geom_bond_atom_site_label_1
_geom_bond_atom_site_label_2
_geom_bond_distance
_geom_bond_site_symmetry_1
_geom_bond_site_symmetry_2
_geom_bond_publ_flag
Cu O1 2.400(4) . . yes
Cu N1 2.041(4) . . yes
Cu N2 1.996(4) . . yes
Cu O1 2.400(4) . 3_666 yes
Cu N1 2.041(4) . 3_666 yes
Cu N2 1.996(4) . 3_666 yes
O1 C10 1.264(4) . . yes
O2 C10 1.238(4) . . yes
O3 C2 1.414(4) . . yes
N1 C1 1.413(4) . . yes
N2 C3 1.422(4) . . yes
C1 C2 1.506(5) . . no
C2 C3 1.519(5) . . no
C4 C5 1.359(5) . . no
C4 C9 1.382(5) . . no
C4 C10 1.460(4) . . no
C5 C6 1.342(6) . . no
C6 C7 1.375(7) . . no
C7 C8 1.341(7) . . no
C8 C9 1.335(7) . . no

loop_
_geom_torsion_atom_site_label_1
_geom_torsion_atom_site_label_2
_geom_torsion_atom_site_label_3
_geom_torsion_atom_site_label_4
_geom_torsion
_geom_torsion_site_symmetry_1
_geom_torsion_site_symmetry_2
_geom_torsion_site_symmetry_3
_geom_torsion_site_symmetry_4
_geom_torsion_publ_flag
N1 Cu O1 C10 -40.1(2) . . . . no
N2 Cu O1 C10 -129.0(2) . . . . no
N1 Cu O1 C10 140.0(2) 3_666 . . . no
N2 Cu O1 C10 51.0(2) 3_666 . . . no
O1 Cu N1 C1 -43.8(2) . . . . no
N2 Cu N1 C1 48.3(2) . . . . no
O1 Cu N1 C1 136.2(2) 3_666 . . . no
N2 Cu N1 C1 -131.7(2) 3_666 . . . no
O1 Cu N2 C3 47.4(2) . . . . no
N1 Cu N2 C3 -47.6(2) . . . . no
O1 Cu N2 C3 -132.6(2) 3_666 . . . no
N1 Cu N2 C3 132.4(2) 3_666 . . . no
Cu O1 C10 O2 -18.9(4) . . . . no
Cu O1 C10 C4 162.2(2) . . . . no
Cu N1 C1 C2 -61.1(3) . . . . no
Cu N2 C3 C2 62.2(3) . . . . no
N1 C1 C2 O3 -57.1(4) . . . . no
N1 C1 C2 C3 63.7(3) . . . . no
O3 C2 C3 N2 58.8(3) . . . . no
C1 C2 C3 N2 -65.2(4) . . . . no
C9 C4 C5 C6 -0.2(5) . . . . no
C10 C4 C5 C6 177.6(3) . . . . no
C5 C4 C9 C8 1.5(6) . . . . no
C10 C4 C9 C8 -176.3(4) . . . . no
C5 C4 C10 O1 -17.6(4) . . . . no
C5 C4 C10 O2 163.3(3) . . . . no
C9 C4 C10 O1 160.2(3) . . . . no
C9 C4 C10 O2 -18.8(4) . . . . no
C4 C5 C6 C7 -1.2(6) . . . . no
C5 C6 C7 C8 1.4(7) . . . . no
C6 C7 C8 C9 -0.1(7) . . . . no
C7 C8 C9 C4 -1.3(7) . . . . no
